data_7016190
loop_
_publ_author_name
'Sulway, Scott A.'
'Layfield, Richard A.'
'Bodensteiner, Michael'
'Scheuermayer, Sabine'
'Scheer, Manfred'
'Zabel, Manfred'

_publ_section_title
;
 Benzotriazolate cage complexes of tin(ii) and lithium:
 halide-influenced serendipitous assembly.
;
_journal_issue 29
_journal_name_full 'Dalton transactions (Cambridge, England : 2003)'
_journal_page_first 7559
_journal_page_last 7563
_journal_paper_doi 10.1039/c1dt10400d
_journal_volume 40
_journal_year 2011
_chemical_absolute_configuration unk
_chemical_compound_source 'see text'
_chemical_formula_moiety '2(C46 H68 Li4 N9 O7), C4 H8 O, I4 Sn'
_chemical_formula_sum 'C96 H144 I4 Li8 N18 O15 Sn'
_chemical_formula_weight 2472.12
_chemical_name_systematic ?
_space_group_IT_number 43
_symmetry_cell_setting orthorhombic
_symmetry_Int_Tables_number 43
_symmetry_space_group_name_Hall 'F 2 -2d'
_symmetry_space_group_name_H-M 'F d d 2'
_atom_sites_solution_hydrogens geom
_atom_sites_solution_primary direct
_atom_sites_solution_secondary difmap
_audit_creation_date 'Jan 25 23:07:53 2011'
_audit_creation_method 'PLATON <TABLE ACC> option'
_cell_angle_alpha 90
_cell_angle_beta 90
_cell_angle_gamma 90
_cell_formula_units_Z 8
_cell_length_a 37.5021(5)
_cell_length_b 47.4100(7)
_cell_length_c 12.6919(2)
_cell_measurement_reflns_used 20385
_cell_measurement_temperature 123(1)
_cell_measurement_theta_max 74.1026
_cell_measurement_theta_min 3.0024
_cell_volume 22565.9(6)
_computing_cell_refinement
;
CrysAlisPro, Oxford Diffraction Ltd.,
Version 1.171.34.44 (release 25-10-2010 CrysAlis171 .NET)
(compiled Oct 25 2010,18:11:34)
;
_computing_data_collection
;
CrysAlisPro, Oxford Diffraction Ltd.,
Version 1.171.34.44 (release 25-10-2010 CrysAlis171 .NET)
(compiled Oct 25 2010,18:11:34)
;
_computing_data_reduction
;
CrysAlisPro, Oxford Diffraction Ltd.,
Version 1.171.34.44 (release 25-10-2010 CrysAlis171 .NET)
(compiled Oct 25 2010,18:11:34)
;
_computing_molecular_graphics 'SXGRAPH (Farrugia, 1999)'
_computing_publication_material 'PLATON (Spek, 2003)'
_computing_structure_refinement 'SHELXL-97 (Sheldrick, 1997)'
_computing_structure_solution 'SUPERFLIP (Palatinus, Chapuis, 2007)'
_diffrn_ambient_temperature 123(1)
_diffrn_detector_area_resol_mean 10.3546
_diffrn_measured_fraction_theta_full 0.987
_diffrn_measured_fraction_theta_max 0.987
_diffrn_measurement_device_type 'SuperNova,Single source at offset,Atlas'
_diffrn_measurement_method '\w scans'
_diffrn_radiation_monochromator mirrors
_diffrn_radiation_probe x-ray
_diffrn_radiation_source 'SuperNova (Cu) X-ray Source'
_diffrn_radiation_type CuK\a
_diffrn_radiation_wavelength 1.54178
_diffrn_reflns_av_R_equivalents 0.0334
_diffrn_reflns_av_sigmaI/netI 0.0267
_diffrn_reflns_limit_h_max 45
_diffrn_reflns_limit_h_min -46
_diffrn_reflns_limit_k_max 58
_diffrn_reflns_limit_k_min -53
_diffrn_reflns_limit_l_max 15
_diffrn_reflns_limit_l_min -12
_diffrn_reflns_number 27163
_diffrn_reflns_reduction_process
;
;
_diffrn_reflns_theta_full 74.26
_diffrn_reflns_theta_max 74.26
_diffrn_reflns_theta_min 3.00
_exptl_absorpt_coefficient_mu 10.914
_exptl_absorpt_correction_T_max 1.00000
_exptl_absorpt_correction_T_min 0.52623
_exptl_absorpt_correction_type multi-scan
_exptl_absorpt_process_details
;
CrysAlisPro, Oxford Diffraction Ltd.,
Version 1.171.34.44 (release 25-10-2010 CrysAlis171 .NET)
(compiled Oct 25 2010,18:11:34)
Empirical absorption correction using spherical harmonics,
implemented in SCALE3 ABSPACK scaling algorithm.
;
_exptl_crystal_colour orange
_exptl_crystal_density_diffrn 1.455
_exptl_crystal_density_method 'Not Measured'
_exptl_crystal_description block
_exptl_crystal_F_000 10016
_exptl_crystal_size_max 0.325
_exptl_crystal_size_mid 0.243
_exptl_crystal_size_min 0.216
_refine_diff_density_max 0.954
_refine_diff_density_min -1.187
_refine_diff_density_rms 0.075
_refine_ls_abs_structure_details 'Flack H.D. (1983), Acta Cryst. A39, 876-881'
_refine_ls_abs_structure_Flack 0.006(4)
_refine_ls_extinction_method none
_refine_ls_goodness_of_fit_ref 1.020
_refine_ls_hydrogen_treatment constr
_refine_ls_matrix_type full
_refine_ls_number_parameters 676
_refine_ls_number_reflns 9029
_refine_ls_number_restraints 1
_refine_ls_restrained_S_all 1.020
_refine_ls_R_factor_all 0.0359
_refine_ls_R_factor_gt 0.0352
_refine_ls_shift/su_max 0.001
_refine_ls_shift/su_mean 0.000
_refine_ls_structure_factor_coef Fsqd
_refine_ls_weighting_details 'calc w=1/[\s^2^(Fo^2^)+(0.0600P)^2^+56.3591P] where P=(Fo^2^+2Fc^2^)/3'
_refine_ls_weighting_scheme calc
_refine_ls_wR_factor_gt 0.0942
_refine_ls_wR_factor_ref 0.0947
_reflns_number_gt 8811
_reflns_number_total 9029
_reflns_threshold_expression >2\s(i)
_cod_data_source_file c1dt10400d.txt
_cod_data_source_block ralr49
_cod_depositor_comments
;
The following automatic conversions were performed:

'_symmetry_cell_setting' value 'Orthorhombic' changed to
'orthorhombic' according to
/home/saulius/struct/CIF-dictionaries/cif_core.dic dictionary named
'cif_core.dic' version 2.4.1 from 2010-06-29.

Automatic conversion script
Id: cif_fix_values 1715 2011-07-08 13:25:40Z adriana 
;
_cod_database_code 7016190

loop_
_symmetry_equiv_pos_site_id
_symmetry_equiv_pos_as_xyz
1 x,y,z
2 -x,-y,z
3 1/4-x,1/4+y,1/4+z
4 3/4+x,3/4-y,1/4+z
5 x,1/2+y,1/2+z
6 -x,1/2-y,1/2+z
7 1/4-x,3/4+y,3/4+z
8 3/4+x,1/4-y,3/4+z
9 1/2+x,y,1/2+z
10 1/2-x,-y,1/2+z
11 3/4-x,1/4+y,3/4+z
12 1/4+x,3/4-y,3/4+z
13 1/2+x,1/2+y,z
14 1/2-x,1/2-y,z
15 3/4-x,3/4+y,1/4+z
16 1/4+x,1/4-y,1/4+z

loop_
_atom_site_aniso_label
_atom_site_aniso_U_11
_atom_site_aniso_U_22
_atom_site_aniso_U_33
_atom_site_aniso_U_23
_atom_site_aniso_U_13
_atom_site_aniso_U_12
O1 0.0292(13) 0.0410(15) 0.065(2) 0.0108(14) -0.0020(13) -0.0011(11)
O2 0.071(2) 0.0601(19) 0.0265(16) 0.0023(14) -0.0104(14) 0.0132(16)
O3 0.0412(14) 0.0285(11) 0.0366(14) -0.0025(10) 0.0083(12) -0.0034(10)
O4 0.0272(12) 0.0555(15) 0.0360(15) -0.0041(12) 0.0067(11) 0.0081(11)
O5 0.0504(18) 0.0376(15) 0.089(3) -0.0105(16) -0.0049(19) -0.0113(13)
O6 0.0345(14) 0.0419(14) 0.0509(18) -0.0027(12) -0.0129(13) 0.0090(11)
O7 0.0405(14) 0.0428(14) 0.0395(16) 0.0040(12) -0.0057(12) -0.0007(11)
N1 0.0270(14) 0.0338(14) 0.0239(15) 0.0060(11) 0.0027(12) 0.0035(11)
N2 0.0214(12) 0.0296(13) 0.0249(14) 0.0025(10) 0.0004(11) -0.0003(10)
N3 0.0197(12) 0.0317(13) 0.0240(14) -0.0002(11) -0.0017(11) -0.0024(10)
N4 0.0270(14) 0.0351(15) 0.0297(16) 0.0023(11) -0.0032(12) 0.0019(11)
N5 0.0231(12) 0.0309(13) 0.0259(14) 0.0002(11) -0.0009(11) 0.0016(10)
N6 0.0239(13) 0.0311(13) 0.0302(16) -0.0013(11) -0.0012(12) 0.0012(10)
N7 0.0218(12) 0.0341(13) 0.0322(16) 0.0087(12) -0.0017(12) 0.0003(10)
N8 0.0217(13) 0.0286(13) 0.0280(15) 0.0063(11) 0.0008(11) 0.0016(10)
N9 0.0234(12) 0.0320(13) 0.0257(14) 0.0053(11) 0.0042(12) 0.0003(10)
C1 0.0250(16) 0.0361(17) 0.0291(18) 0.0031(14) 0.0046(14) 0.0013(13)
C2 0.0224(14) 0.0284(14) 0.0227(16) -0.0017(12) -0.0004(13) -0.0018(11)
C3 0.0228(16) 0.0466(19) 0.035(2) -0.0017(15) -0.0005(14) 0.0005(13)
C4 0.0260(18) 0.069(3) 0.047(3) -0.005(2) 0.0090(18) 0.0007(17)
C5 0.042(2) 0.080(3) 0.038(2) 0.008(2) 0.017(2) 0.003(2)
C6 0.041(2) 0.066(3) 0.032(2) 0.0136(19) 0.0066(18) 0.0022(19)
C7 0.0302(17) 0.0320(16) 0.033(2) -0.0043(13) -0.0052(15) 0.0058(13)
C8 0.0278(17) 0.0340(16) 0.033(2) -0.0057(14) -0.0074(14) 0.0012(13)
C9 0.0271(19) 0.059(3) 0.059(3) -0.002(2) -0.0101(19) -0.0047(17)
C10 0.036(2) 0.069(3) 0.074(4) -0.003(3) -0.025(2) 0.000(2)
C11 0.054(3) 0.061(3) 0.056(3) -0.008(2) -0.032(2) 0.016(2)
C12 0.053(2) 0.045(2) 0.039(2) 0.0027(17) -0.016(2) 0.0102(18)
C13 0.0271(16) 0.0274(15) 0.0257(17) 0.0004(12) 0.0017(14) 0.0007(12)
C14 0.0273(16) 0.0273(14) 0.0229(16) 0.0011(12) 0.0046(13) 0.0017(12)
C15 0.0346(17) 0.0308(16) 0.038(2) 0.0035(13) 0.0106(16) -0.0035(13)
C16 0.054(2) 0.0291(17) 0.037(2) 0.0091(15) 0.0101(19) -0.0043(15)
C17 0.049(2) 0.0364(18) 0.043(2) 0.0150(16) -0.0033(19) 0.0067(16)
C18 0.0327(18) 0.0391(18) 0.043(2) 0.0121(16) -0.0057(17) 0.0036(14)
C19 0.026(2) 0.069(3) 0.109(5) 0.037(3) -0.003(3) 0.009(2)
C20 0.110(5) 0.045(3) 0.088(5) 0.009(3) 0.042(4) 0.011(3)
C21 0.072(4) 0.080(4) 0.128(7) -0.033(5) -0.031(5) -0.007(3)
C22 0.033(2) 0.054(3) 0.095(4) 0.011(3) 0.010(3) -0.0064(19)
C23B 0.052(5) 0.086(6) 0.024(4) 0.026(4) -0.004(4) 0.006(4)
C24B 0.133(15) 0.109(14) 0.049(7) -0.011(8) -0.061(9) -0.012(12)
C25B 0.097(10) 0.088(8) 0.076(9) -0.039(7) -0.003(7) -0.024(7)
C26B 0.095(8) 0.040(4) 0.034(5) 0.000(3) 0.003(5) 0.008(5)
C27 0.055(3) 0.0326(19) 0.068(3) 0.0094(19) 0.019(2) -0.0002(17)
C28 0.064(3) 0.070(4) 0.116(6) 0.034(4) 0.022(4) 0.019(3)
C29 0.050(3) 0.089(4) 0.065(4) 0.002(3) 0.015(3) 0.017(3)
C30 0.072(3) 0.044(2) 0.049(3) -0.0005(19) 0.029(2) 0.002(2)
C31 0.0310(18) 0.067(3) 0.049(3) -0.012(2) -0.0016(19) 0.0169(18)
C32 0.042(2) 0.052(2) 0.049(3) -0.009(2) 0.007(2) 0.0104(18)
C33 0.087(4) 0.072(3) 0.047(3) -0.003(2) 0.018(3) 0.035(3)
C34 0.039(2) 0.065(3) 0.038(2) 0.002(2) 0.0061(18) 0.0075(19)
C35B 0.066(6) 0.032(4) 0.178(16) 0.012(5) -0.067(8) -0.020(4)
C36 0.096(6) 0.072(4) 0.182(11) -0.023(6) -0.015(7) -0.047(4)
C37 0.182(11) 0.080(5) 0.101(7) -0.027(5) 0.039(7) -0.050(6)
C38 0.087(5) 0.060(3) 0.109(6) -0.033(4) 0.003(4) 0.010(3)
C39 0.035(2) 0.067(3) 0.093(4) -0.019(3) -0.027(3) 0.018(2)
C40 0.057(3) 0.053(3) 0.133(7) -0.001(4) -0.033(4) 0.017(2)
C41 0.078(4) 0.041(2) 0.089(4) -0.005(2) -0.017(3) 0.013(2)
C42 0.063(3) 0.054(3) 0.069(4) -0.017(2) -0.025(3) 0.011(2)
C43 0.057(3) 0.041(2) 0.054(3) 0.0034(19) -0.014(2) -0.0094(18)
C44 0.060(3) 0.057(3) 0.079(4) -0.014(3) -0.016(3) -0.002(2)
C45 0.064(3) 0.077(4) 0.070(4) -0.031(3) 0.005(3) 0.006(3)
C46 0.067(3) 0.078(3) 0.036(3) -0.005(2) -0.002(2) -0.020(3)
Li1 0.033(3) 0.039(3) 0.028(3) 0.006(2) -0.002(3) 0.005(2)
Li2 0.021(2) 0.029(3) 0.028(3) 0.005(2) 0.000(2) 0.002(2)
Li3 0.019(2) 0.032(3) 0.035(3) 0.000(2) 0.001(2) 0.000(2)
Li4 0.027(3) 0.031(3) 0.032(3) 0.007(2) -0.001(2) 0.003(2)
O8 0.098(10) 0.129(12) 0.47(5) -0.11(2) -0.032(18) 0.038(10)
C47 0.084(6) 0.126(8) 0.188(14) 0.027(8) 0.030(7) -0.003(6)
C48 0.093(7) 0.140(11) 0.39(3) -0.104(15) -0.010(12) 0.002(7)
I1 0.0387(1) 0.0364(1) 0.0718(2) 0.0074(1) -0.0014(1) -0.0032(1)
I2A 0.0437(4) 0.0593(4) 0.0525(4) -0.0006(3) 0.0028(3) -0.0015(3)
I2B 0.0437(4) 0.0488(4) 0.0889(7) -0.0125(4) -0.0100(4) -0.0016(3)
Sn1 0.0482(2) 0.0374(2) 0.0441(2) 0.0000 0.0000 -0.0044(2)

loop_
_atom_site_label
_atom_site_type_symbol
_atom_site_thermal_displace_type
_atom_site_fract_x
_atom_site_fract_y
_atom_site_fract_z
_atom_site_occupancy
_atom_site_U_iso_or_equiv
_atom_site_calc_flag
_atom_site_refinement_flags
O1 O Uani 0.50948(7) 0.09943(6) 0.1357(3) 1.000 0.0451(9) . .
O2 O Uani 0.50649(10) 0.15730(8) 0.2530(3) 1.000 0.0525(11) . .
O3 O Uani 0.52213(7) 0.13015(5) -0.2238(2) 1.000 0.0354(8) . .
O4 O Uani 0.61534(7) 0.18844(6) -0.3050(2) 1.000 0.0396(8) . .
O5 O Uani 0.60511(9) 0.24287(7) -0.1749(4) 1.000 0.0590(13) . .
O6 O Uani 0.39609(8) 0.22380(6) -0.2245(3) 1.000 0.0424(9) . .
O7 O Uani 0.40807(8) 0.16696(6) -0.3359(2) 1.000 0.0409(8) . .
N1 N Uani 0.46401(8) 0.15126(6) 0.0381(2) 1.000 0.0282(8) . .
N2 N Uani 0.46517(7) 0.16157(6) -0.0589(2) 1.000 0.0253(8) . .
N3 N Uani 0.43434(7) 0.17333(6) -0.0880(2) 1.000 0.0251(8) . .
N4 N Uani 0.55513(8) 0.15374(6) 0.0459(3) 1.000 0.0306(9) . .
N5 N Uani 0.55339(7) 0.16791(6) -0.0453(2) 1.000 0.0266(8) . .
N6 N Uani 0.58344(8) 0.18158(6) -0.0679(2) 1.000 0.0284(8) . .
N7 N Uani 0.47739(7) 0.20808(6) -0.2765(3) 1.000 0.0294(8) . .
N8 N Uani 0.50765(7) 0.19809(6) -0.2356(2) 1.000 0.0261(8) . .
N9 N Uani 0.53635(7) 0.21174(6) -0.2719(2) 1.000 0.0270(8) . .
C1 C Uani 0.43036(9) 0.15632(7) 0.0747(3) 1.000 0.0301(10) . .
C2 C Uani 0.41175(8) 0.17038(6) -0.0048(3) 1.000 0.0245(8) . .
C3 C Uani 0.37598(9) 0.17866(8) 0.0090(3) 1.000 0.0348(11) . .
C4 C Uani 0.36023(11) 0.17204(11) 0.1023(4) 1.000 0.0473(15) . .
C5 C Uani 0.37884(13) 0.15741(12) 0.1827(4) 1.000 0.0533(14) . .
C6 C Uani 0.41398(12) 0.14968(11) 0.1708(4) 1.000 0.0463(14) . .
C7 C Uani 0.58869(10) 0.15834(7) 0.0849(3) 1.000 0.0317(10) . .
C8 C Uani 0.60628(10) 0.17577(7) 0.0132(3) 1.000 0.0316(10) . .
C9 C Uani 0.64183(11) 0.18391(10) 0.0312(4) 1.000 0.0484(15) . .
C10 C Uani 0.65791(13) 0.17389(12) 0.1203(5) 1.000 0.0597(18) . .
C11 C Uani 0.64025(14) 0.15627(11) 0.1915(5) 1.000 0.0570(17) . .
C12 C Uani 0.60542(13) 0.14829(9) 0.1769(4) 1.000 0.0457(12) . .
C13 C Uani 0.48695(9) 0.22882(7) -0.3441(3) 1.000 0.0267(9) . .
C14 C Uani 0.52395(9) 0.23112(7) -0.3422(3) 1.000 0.0258(9) . .
C15 C Uani 0.54191(10) 0.25089(7) -0.4067(3) 1.000 0.0345(10) . .
C16 C Uani 0.52157(12) 0.26750(8) -0.4713(3) 1.000 0.0400(11) . .
C17 C Uani 0.48389(12) 0.26551(9) -0.4719(4) 1.000 0.0428(11) . .
C18 C Uani 0.46604(11) 0.24642(8) -0.4096(4) 1.000 0.0383(11) . .
C19 C Uani 0.53760(12) 0.07938(12) 0.1298(6) 1.000 0.068(2) . .
C20 C Uani 0.5208(2) 0.05447(12) 0.0712(6) 1.000 0.081(3) . .
C21 C Uani 0.4831(2) 0.05720(17) 0.0858(8) 1.000 0.093(3) . .
C22 C Uani 0.47772(12) 0.08329(11) 0.1510(6) 1.000 0.0607(18) . .
C23B C Uani 0.5211(3) 0.1447(2) 0.3484(6) 0.600 0.054(3) . .
C24B C Uani 0.5288(6) 0.1717(4) 0.4151(12) 0.600 0.097(7) . .
C25B C Uani 0.5070(4) 0.1953(3) 0.3720(11) 0.600 0.087(5) . .
C26B C Uani 0.5104(4) 0.18886(18) 0.2585(7) 0.600 0.056(3) . .
C27 C Uani 0.52171(13) 0.10315(9) -0.1711(5) 1.000 0.0519(15) . .
C28 C Uani 0.55894(17) 0.09249(14) -0.1790(7) 1.000 0.083(3) . .
C29 C Uani 0.57233(14) 0.10420(14) -0.2807(5) 1.000 0.068(2) . .
C30 C Uani 0.54945(15) 0.12948(9) -0.3021(4) 1.000 0.0550(16) . .
C31 C Uani 0.64835(11) 0.17433(11) -0.2826(4) 1.000 0.0490(15) . .
C32 C Uani 0.65575(12) 0.15624(10) -0.3777(4) 1.000 0.0477(14) . .
C33 C Uani 0.63936(19) 0.17279(13) -0.4667(5) 1.000 0.0687(19) . .
C34 C Uani 0.61251(12) 0.19190(11) -0.4159(4) 1.000 0.0473(14) . .
C35B C Uani 0.6402(3) 0.24837(16) -0.1462(16) 0.600 0.092(6) . .
C36 C Uani 0.6467(2) 0.27804(16) -0.1433(10) 1.000 0.117(4) . .
C37 C Uani 0.6126(3) 0.28797(18) -0.1070(8) 1.000 0.121(5) . .
C38 C Uani 0.5856(2) 0.26903(13) -0.1623(7) 1.000 0.085(3) . .
C39 C Uani 0.36297(12) 0.22670(11) -0.2774(6) 1.000 0.0650(18) . .
C40 C Uani 0.34937(16) 0.25515(11) -0.2626(8) 1.000 0.081(3) . .
C41 C Uani 0.38004(17) 0.27146(11) -0.2116(6) 1.000 0.069(2) . .
C42 C Uani 0.40199(16) 0.24857(10) -0.1624(5) 1.000 0.0620(19) . .
C43 C Uani 0.40339(13) 0.13796(9) -0.3012(4) 1.000 0.0507(16) . .
C44 C Uani 0.43885(15) 0.12374(12) -0.3174(5) 1.000 0.0653(19) . .
C45 C Uani 0.45533(17) 0.14017(13) -0.4044(5) 1.000 0.070(2) . .
C46 C Uani 0.42911(16) 0.16332(13) -0.4308(4) 1.000 0.0603(17) . .
Li1 Li Uani 0.50937(17) 0.13989(14) 0.1143(5) 1.000 0.0333(17) . .
Li2 Li Uani 0.51091(15) 0.16426(12) -0.1425(5) 1.000 0.0260(16) . .
Li3 Li Uani 0.58469(15) 0.20596(12) -0.2011(5) 1.000 0.0287(16) . .
Li4 Li Uani 0.42946(16) 0.19267(12) -0.2286(5) 1.000 0.0300(17) . .
C25A C Uiso 0.5269(8) 0.1925(6) 0.358(2) 0.400 0.100(7) . .
C26A C Uiso 0.4944(5) 0.1842(5) 0.269(2) 0.400 0.076(6) . .
C35A C Uiso 0.6401(5) 0.2519(3) -0.2193(17) 0.400 0.068(4) . .
C24A C Uiso 0.5342(11) 0.1632(7) 0.407(3) 0.400 0.101(11) . .
C23A C Uiso 0.5057(6) 0.1480(4) 0.3538(18) 0.400 0.072(5) . .
O8 O Uani 0.7116(5) 0.2419(4) 0.009(3) 0.500 0.232(17) . .
C47 C Uani 0.7355(3) 0.2287(3) 0.0208(12) 1.000 0.133(6) . .
C48 C Uani 0.7284(3) 0.2652(3) 0.0291(18) 1.000 0.208(11) . .
I1 I Uani 0.25493(1) 0.18350(1) 0.23121(3) 1.000 0.0490(1) . .
I2A I Uani 0.19962(2) 0.24762(2) 0.02617(7) 0.500 0.0518(2) . .
I2B I Uani 0.18706(2) 0.25164(1) 0.06773(10) 0.500 0.0605(3) . .
Sn1 Sn Uani 0.25000 0.25000 0.19725(3) 1.000 0.0432(1) . .
H9 H Uiso 0.65390 0.19560 -0.01550 1.000 0.0580 calc R
H6 H Uiso 0.42630 0.14050 0.22410 1.000 0.0560 calc R
H3 H Uiso 0.36360 0.18830 -0.04340 1.000 0.0420 calc R
H4 H Uiso 0.33660 0.17720 0.11370 1.000 0.0570 calc R
H5 H Uiso 0.36700 0.15290 0.24490 1.000 0.0640 calc R
H17 H Uiso 0.47090 0.27740 -0.51560 1.000 0.0510 calc R
H18 H Uiso 0.44130 0.24510 -0.41050 1.000 0.0460 calc R
H19A H Uiso 0.54550 0.07380 0.19960 1.000 0.0820 calc R
H19B H Uiso 0.55780 0.08690 0.09100 1.000 0.0820 calc R
H20A H Uiso 0.52680 0.05510 -0.00310 1.000 0.0970 calc R
H20B H Uiso 0.52920 0.03670 0.10010 1.000 0.0970 calc R
H21A H Uiso 0.47360 0.04080 0.12200 1.000 0.1120 calc R
H21B H Uiso 0.47110 0.05900 0.01840 1.000 0.1120 calc R
H22A H Uiso 0.45690 0.09370 0.12720 1.000 0.0730 calc R
H22B H Uiso 0.47460 0.07850 0.22470 1.000 0.0730 calc R
H23C H Uiso 0.54280 0.13420 0.33390 0.600 0.0650 calc .
H23D H Uiso 0.50400 0.13250 0.38270 0.600 0.0650 calc .
H24C H Uiso 0.52260 0.16830 0.48820 0.600 0.1170 calc .
H24D H Uiso 0.55390 0.17640 0.41150 0.600 0.1170 calc .
H25C H Uiso 0.48250 0.19450 0.39570 0.600 0.1040 calc .
H25D H Uiso 0.51710 0.21360 0.38940 0.600 0.1040 calc .
H26C H Uiso 0.53340 0.19480 0.23170 0.600 0.0680 calc .
H26D H Uiso 0.49180 0.19810 0.21820 0.600 0.0680 calc .
H27A H Uiso 0.50520 0.09030 -0.20550 1.000 0.0620 calc R
H27B H Uiso 0.51470 0.10530 -0.09800 1.000 0.0620 calc R
H28A H Uiso 0.55940 0.07200 -0.17980 1.000 0.1000 calc R
H28B H Uiso 0.57320 0.09920 -0.12030 1.000 0.1000 calc R
H29A H Uiso 0.57000 0.09040 -0.33680 1.000 0.0810 calc R
H29B H Uiso 0.59720 0.10960 -0.27470 1.000 0.0810 calc R
H30A H Uiso 0.56360 0.14660 -0.29880 1.000 0.0660 calc R
H30B H Uiso 0.53900 0.12810 -0.37180 1.000 0.0660 calc R
H31A H Uiso 0.64620 0.16280 -0.21980 1.000 0.0590 calc R
H31B H Uiso 0.66740 0.18790 -0.27200 1.000 0.0590 calc R
H32A H Uiso 0.68120 0.15380 -0.38830 1.000 0.0570 calc R
H32B H Uiso 0.64460 0.13790 -0.37090 1.000 0.0570 calc R
H33A H Uiso 0.65740 0.18370 -0.50330 1.000 0.0830 calc R
H33B H Uiso 0.62790 0.16030 -0.51660 1.000 0.0830 calc R
H34A H Uiso 0.61720 0.21140 -0.43500 1.000 0.0570 calc R
H34B H Uiso 0.58870 0.18710 -0.43920 1.000 0.0570 calc R
H35C H Uiso 0.65620 0.23960 -0.19630 0.600 0.1100 calc .
H35D H Uiso 0.64490 0.24030 -0.07730 0.600 0.1100 calc .
H36C H Uiso 0.66560 0.28280 -0.09450 0.600 0.1400 . .
H36D H Uiso 0.65240 0.28540 -0.21260 0.600 0.1400 . .
H37A H Uiso 0.60900 0.30760 -0.12620 1.000 0.1460 calc R
H37B H Uiso 0.61070 0.28620 -0.03100 1.000 0.1460 calc R
H38A H Uiso 0.56450 0.26640 -0.11950 1.000 0.1020 calc R
H38B H Uiso 0.57870 0.27680 -0.23000 1.000 0.1020 calc R
H39A H Uiso 0.34600 0.21310 -0.24970 1.000 0.0780 calc R
H39B H Uiso 0.36610 0.22300 -0.35200 1.000 0.0780 calc R
H40A H Uiso 0.32860 0.25510 -0.21710 1.000 0.0970 calc R
H40B H Uiso 0.34290 0.26350 -0.32970 1.000 0.0970 calc R
H41A H Uiso 0.39370 0.28180 -0.26380 1.000 0.0830 calc R
H41B H Uiso 0.37130 0.28450 -0.15880 1.000 0.0830 calc R
H42A H Uiso 0.42700 0.25360 -0.16280 1.000 0.0740 calc R
H42B H Uiso 0.39460 0.24540 -0.09010 1.000 0.0740 calc R
H43A H Uiso 0.38500 0.12870 -0.34240 1.000 0.0610 calc R
H43B H Uiso 0.39660 0.13740 -0.22750 1.000 0.0610 calc R
H44A H Uiso 0.45330 0.12470 -0.25400 1.000 0.0780 calc R
H44B H Uiso 0.43580 0.10410 -0.33720 1.000 0.0780 calc R
H45A H Uiso 0.45940 0.12820 -0.46530 1.000 0.0850 calc R
H45B H Uiso 0.47790 0.14810 -0.38220 1.000 0.0850 calc R
H46A H Uiso 0.44150 0.18060 -0.44870 1.000 0.0720 calc R
H46B H Uiso 0.41410 0.15790 -0.48960 1.000 0.0720 calc R
H10 H Uiso 0.68140 0.17900 0.13400 1.000 0.0720 calc R
H11 H Uiso 0.65250 0.14980 0.25040 1.000 0.0690 calc R
H12 H Uiso 0.59350 0.13690 0.22510 1.000 0.0550 calc R
H15 H Uiso 0.56660 0.25250 -0.40520 1.000 0.0410 calc R
H16 H Uiso 0.53270 0.28040 -0.51570 1.000 0.0480 calc R
H23A H Uiso 0.50980 0.12780 0.35660 0.400 0.0860 calc .
H23B H Uiso 0.48280 0.15200 0.38610 0.400 0.0860 calc .
H24A H Uiso 0.55760 0.15600 0.38910 0.400 0.1210 calc .
H24B H Uiso 0.53120 0.16320 0.48320 0.400 0.1210 calc .
H25A H Uiso 0.54800 0.20010 0.32370 0.400 0.1200 calc .
H25B H Uiso 0.51840 0.20590 0.41020 0.400 0.1200 calc .
H26A H Uiso 0.47070 0.18470 0.29930 0.400 0.0910 calc .
H26B H Uiso 0.49550 0.19570 0.20600 0.400 0.0910 calc .
H35A H Uiso 0.63830 0.25750 -0.29270 0.400 0.0810 calc .
H35B H Uiso 0.65830 0.23750 -0.21160 0.400 0.0810 calc .
H36A H Uiso 0.66130 0.27240 -0.08390 0.400 0.1400 calc .
H36B H Uiso 0.65900 0.29290 -0.18100 0.400 0.1400 calc .
H47A H Uiso 0.73430 0.21500 -0.03590 1.000 0.1590 calc R
H47B H Uiso 0.73020 0.21820 0.08460 1.000 0.1590 calc R
H48A H Uiso 0.72230 0.26960 0.10150 1.000 0.2510 calc R
H48B H Uiso 0.71660 0.27940 -0.01360 1.000 0.2510 calc R

loop_
_atom_type_symbol
_atom_type_description
_atom_type_scat_dispersion_real
_atom_type_scat_dispersion_imag
_atom_type_scat_source
Sn Sn 0.0259 5.4591 'International Tables Vol C Tables 4.2.6.8 and 6.1.1.4'
O O 0.0492 0.0322 'International Tables Vol C Tables 4.2.6.8 and 6.1.1.4'
N N 0.0311 0.0180 'International Tables Vol C Tables 4.2.6.8 and 6.1.1.4'
Li Li 0.0008 0.0003 'International Tables Vol C Tables 4.2.6.8 and 6.1.1.4'
I I -0.3257 6.8362 'International Tables Vol C Tables 4.2.6.8 and 6.1.1.4'
H H 0.0000 0.0000 'International Tables Vol C Tables 4.2.6.8 and 6.1.1.4'
C C 0.0181 0.0091 'International Tables Vol C Tables 4.2.6.8 and 6.1.1.4'

loop_
_geom_angle_atom_site_label_1
_geom_angle_atom_site_label_2
_geom_angle_atom_site_label_3
_geom_angle
_geom_angle_site_symmetry_1
_geom_angle_site_symmetry_2
_geom_angle_site_symmetry_3
_geom_angle_publ_flag
I2B I2A Sn1 82.46(10) . . . yes
I2A I2B Sn1 82.93(9) . . . yes
I2A Sn1 I2B 96.11(3) . . 14_555 yes
I1 Sn1 I2B 90.16(2) 14_555 . . yes
I2A Sn1 I2B 96.11(3) 14_555 . . yes
I2B Sn1 I2B 110.32(3) . . 14_555 yes
I1 Sn1 I2A 95.81(2) 14_555 . 14_555 yes
I1 Sn1 I2A 95.89(2) 14_555 . . yes
I2A Sn1 I2A 82.16(2) . . 14_555 yes
I1 Sn1 I2A 95.81(2) . . . yes
I1 Sn1 I2B 98.72(2) . . . yes
I1 Sn1 I1 164.46(2) . . 14_555 yes
I1 Sn1 I2A 95.89(2) . . 14_555 yes
I1 Sn1 I2B 90.16(2) . . 14_555 yes
I2A Sn1 I2B 14.62(3) . . . yes
I1 Sn1 I2B 98.72(2) 14_555 . 14_555 yes
I2A Sn1 I2B 14.62(3) 14_555 . 14_555 yes
C22 O1 Li1 123.2(3) . . . yes
C19 O1 C22 105.5(3) . . . yes
C19 O1 Li1 131.0(3) . . . yes
C23B O2 C26B 109.4(6) . . . yes
C23A O2 Li1 135.9(9) . . . yes
C23B O2 Li1 123.8(5) . . . yes
C26B O2 Li1 117.3(5) . . . yes
C23A O2 C26A 99.0(14) . . . yes
C26A O2 Li1 123.2(11) . . . yes
C27 O3 Li2 119.0(3) . . . yes
C30 O3 Li2 122.5(3) . . . yes
C27 O3 C30 108.1(3) . . . yes
C31 O4 Li3 125.2(3) . . . yes
C34 O4 Li3 125.5(3) . . . yes
C31 O4 C34 108.3(3) . . . yes
C35B O5 Li3 126.0(4) . . . yes
C38 O5 Li3 126.3(4) . . . yes
C35A O5 C38 103.9(7) . . . yes
C35A O5 Li3 122.8(7) . . . yes
C35B O5 C38 106.8(5) . . . yes
C39 O6 C42 108.5(4) . . . yes
C39 O6 Li4 128.9(4) . . . yes
C42 O6 Li4 122.7(4) . . . yes
C46 O7 Li4 114.9(3) . . . yes
C43 O7 C46 101.8(4) . . . yes
C43 O7 Li4 114.8(3) . . . yes
C47 O8 C48 93.5(17) . . . yes
N2 N1 Li1 120.9(3) . . . yes
N2 N1 C1 106.4(3) . . . yes
C1 N1 Li1 131.2(3) . . . yes
N1 N2 Li2 122.6(3) . . . yes
N1 N2 N3 112.5(3) . . . yes
N3 N2 Li2 124.3(3) . . . yes
N2 N3 Li4 120.9(3) . . . yes
C2 N3 Li4 132.7(3) . . . yes
N2 N3 C2 106.3(2) . . . yes
C7 N4 Li1 132.3(3) . . . yes
N5 N4 Li1 119.3(3) . . . yes
N5 N4 C7 106.1(3) . . . yes
N4 N5 Li2 121.5(3) . . . yes
N6 N5 Li2 125.2(3) . . . yes
N4 N5 N6 112.9(3) . . . yes
N5 N6 Li3 118.2(3) . . . yes
C8 N6 Li3 136.1(3) . . . yes
N5 N6 C8 105.7(3) . . . yes
N8 N7 C13 106.2(3) . . . yes
C13 N7 Li4 133.2(3) . . . yes
N8 N7 Li4 120.5(3) . . . yes
N7 N8 N9 112.2(3) . . . yes
N9 N8 Li2 122.9(3) . . . yes
N7 N8 Li2 124.6(3) . . . yes
N8 N9 Li3 119.9(3) . . . yes
C14 N9 Li3 133.0(3) . . . yes
N8 N9 C14 106.1(3) . . . yes
C2 C1 C6 121.1(3) . . . no
N1 C1 C2 107.5(3) . . . yes
N1 C1 C6 131.4(3) . . . yes
C1 C2 C3 121.3(3) . . . no
N3 C2 C3 131.4(3) . . . yes
N3 C2 C1 107.4(3) . . . yes
C2 C3 C4 117.2(4) . . . no
C3 C4 C5 121.7(4) . . . no
C4 C5 C6 121.5(5) . . . no
C1 C6 C5 117.1(4) . . . no
C8 C7 C12 122.0(4) . . . no
N4 C7 C8 107.0(3) . . . yes
N4 C7 C12 130.9(4) . . . yes
N6 C8 C9 131.4(4) . . . yes
C7 C8 C9 120.3(4) . . . no
N6 C8 C7 108.3(3) . . . yes
C8 C9 C10 117.2(4) . . . no
C9 C10 C11 122.3(5) . . . no
C10 C11 C12 121.9(5) . . . no
C7 C12 C11 116.3(4) . . . no
N7 C13 C18 130.9(3) . . . yes
N7 C13 C14 108.1(3) . . . yes
C14 C13 C18 121.1(3) . . . no
N9 C14 C13 107.4(3) . . . yes
C13 C14 C15 121.1(3) . . . no
N9 C14 C15 131.5(3) . . . yes
C14 C15 C16 117.5(3) . . . no
C15 C16 C17 121.4(4) . . . no
C16 C17 C18 121.8(4) . . . no
C13 C18 C17 117.1(4) . . . no
O1 C19 C20 103.7(4) . . . yes
C19 C20 C21 105.9(6) . . . no
C20 C21 C22 106.2(6) . . . no
O1 C22 C21 104.7(5) . . . yes
O2 C23A C24A 105(2) . . . yes
O2 C23B C24B 100.6(9) . . . yes
C23A C24A C25A 97(3) . . . no
C23B C24B C25B 108.4(13) . . . no
C24A C25A C26A 101(2) . . . no
C24B C25B C26B 98.9(11) . . . no
O2 C26A C25A 94.4(15) . . . yes
O2 C26B C25B 104.0(8) . . . yes
O3 C27 C28 105.0(4) . . . yes
C27 C28 C29 104.3(6) . . . no
C28 C29 C30 105.2(5) . . . no
O3 C30 C29 107.6(4) . . . yes
O4 C31 C32 105.4(4) . . . yes
C31 C32 C33 103.2(4) . . . no
C32 C33 C34 105.4(5) . . . no
O4 C34 C33 107.8(4) . . . yes
O5 C35A C36 97.6(12) . . . yes
O5 C35B C36 110.7(8) . . . yes
C35A C36 C37 108.1(9) . . . no
C35B C36 C37 100.3(8) . . . no
C36 C37 C38 104.5(7) . . . no
O5 C38 C37 102.7(6) . . . yes
O6 C39 C40 109.6(5) . . . yes
C39 C40 C41 105.1(5) . . . no
C40 C41 C42 102.9(4) . . . no
O6 C42 C41 106.3(5) . . . yes
O7 C43 C44 106.0(4) . . . yes
C43 C44 C45 103.5(5) . . . no
C44 C45 C46 106.0(5) . . . no
O7 C46 C45 104.9(4) . . . yes
C4 C3 H3 121.00 . . . no
C2 C3 H3 122.00 . . . no
C5 C4 H4 119.00 . . . no
C3 C4 H4 119.00 . . . no
C6 C5 H5 119.00 . . . no
C4 C5 H5 119.00 . . . no
C5 C6 H6 121.00 . . . no
C1 C6 H6 121.00 . . . no
C10 C9 H9 121.00 . . . no
C8 C9 H9 121.00 . . . no
C9 C10 H10 119.00 . . . no
C11 C10 H10 119.00 . . . no
C12 C11 H11 119.00 . . . no
C10 C11 H11 119.00 . . . no
C7 C12 H12 122.00 . . . no
C11 C12 H12 122.00 . . . no
C14 C15 H15 121.00 . . . no
C16 C15 H15 121.00 . . . no
C15 C16 H16 119.00 . . . no
C17 C16 H16 119.00 . . . no
C16 C17 H17 119.00 . . . no
C18 C17 H17 119.00 . . . no
C17 C18 H18 122.00 . . . no
C13 C18 H18 121.00 . . . no
C20 C19 H19B 111.00 . . . no
H19A C19 H19B 109.00 . . . no
O1 C19 H19A 111.00 . . . no
C20 C19 H19A 111.00 . . . no
O1 C19 H19B 111.00 . . . no
C19 C20 H20A 111.00 . . . no
C21 C20 H20A 111.00 . . . no
C19 C20 H20B 111.00 . . . no
H20A C20 H20B 109.00 . . . no
C21 C20 H20B 110.00 . . . no
C22 C21 H21A 110.00 . . . no
C20 C21 H21B 111.00 . . . no
C20 C21 H21A 111.00 . . . no
H21A C21 H21B 109.00 . . . no
C22 C21 H21B 111.00 . . . no
C21 C22 H22B 111.00 . . . no
O1 C22 H22A 111.00 . . . no
O1 C22 H22B 111.00 . . . no
H22A C22 H22B 109.00 . . . no
C21 C22 H22A 111.00 . . . no
H23A C23A H23B 109.00 . . . no
C24A C23A H23A 111.00 . . . no
C24A C23A H23B 111.00 . . . no
O2 C23A H23B 111.00 . . . no
O2 C23A H23A 111.00 . . . no
H23C C23B H23D 110.00 . . . no
C24B C23B H23C 112.00 . . . no
O2 C23B H23D 112.00 . . . no
C24B C23B H23D 112.00 . . . no
O2 C23B H23C 112.00 . . . no
C25A C24A H24B 112.00 . . . no
H24A C24A H24B 110.00 . . . no
C23A C24A H24B 112.00 . . . no
C25A C24A H24A 112.00 . . . no
C23A C24A H24A 112.00 . . . no
H24C C24B H24D 108.00 . . . no
C25B C24B H24D 110.00 . . . no
C25B C24B H24C 110.00 . . . no
C23B C24B H24D 110.00 . . . no
C23B C24B H24C 110.00 . . . no
H25A C25A H25B 109.00 . . . no
C24A C25A H25A 112.00 . . . no
C24A C25A H25B 112.00 . . . no
C26A C25A H25B 112.00 . . . no
C26A C25A H25A 112.00 . . . no
C24B C25B H25D 112.00 . . . no
C26B C25B H25D 112.00 . . . no
C24B C25B H25C 112.00 . . . no
C26B C25B H25C 112.00 . . . no
H25C C25B H25D 110.00 . . . no
H26A C26A H26B 111.00 . . . no
C25A C26A H26A 113.00 . . . no
O2 C26A H26B 113.00 . . . no
C25A C26A H26B 113.00 . . . no
O2 C26A H26A 113.00 . . . no
H26C C26B H26D 109.00 . . . no
C25B C26B H26D 111.00 . . . no
O2 C26B H26D 111.00 . . . no
O2 C26B H26C 111.00 . . . no
C25B C26B H26C 111.00 . . . no
C28 C27 H27B 111.00 . . . no
H27A C27 H27B 109.00 . . . no
O3 C27 H27B 111.00 . . . no
C28 C27 H27A 111.00 . . . no
O3 C27 H27A 111.00 . . . no
C29 C28 H28B 111.00 . . . no
C29 C28 H28A 111.00 . . . no
H28A C28 H28B 109.00 . . . no
C27 C28 H28B 111.00 . . . no
C27 C28 H28A 111.00 . . . no
C30 C29 H29B 111.00 . . . no
C28 C29 H29A 111.00 . . . no
C28 C29 H29B 111.00 . . . no
H29A C29 H29B 109.00 . . . no
C30 C29 H29A 111.00 . . . no
C29 C30 H30A 110.00 . . . no
H30A C30 H30B 108.00 . . . no
O3 C30 H30A 110.00 . . . no
C29 C30 H30B 110.00 . . . no
O3 C30 H30B 110.00 . . . no
C32 C31 H31B 111.00 . . . no
O4 C31 H31A 111.00 . . . no
C32 C31 H31A 111.00 . . . no
H31A C31 H31B 109.00 . . . no
O4 C31 H31B 111.00 . . . no
C31 C32 H32A 111.00 . . . no
H32A C32 H32B 109.00 . . . no
C33 C32 H32B 111.00 . . . no
C31 C32 H32B 111.00 . . . no
C33 C32 H32A 111.00 . . . no
H33A C33 H33B 109.00 . . . no
C32 C33 H33A 111.00 . . . no
C34 C33 H33A 111.00 . . . no
C34 C33 H33B 111.00 . . . no
C32 C33 H33B 111.00 . . . no
O4 C34 H34A 110.00 . . . no
H34A C34 H34B 108.00 . . . no
C33 C34 H34B 110.00 . . . no
O4 C34 H34B 110.00 . . . no
C33 C34 H34A 110.00 . . . no
H35A C35A H35B 110.00 . . . no
O5 C35A H35B 112.00 . . . no
O5 C35A H35A 112.00 . . . no
C36 C35A H35B 112.00 . . . no
C36 C35A H35A 112.00 . . . no
O5 C35B H35C 110.00 . . . no
C36 C35B H35D 110.00 . . . no
C36 C35B H35C 110.00 . . . no
O5 C35B H35D 110.00 . . . no
H35C C35B H35D 108.00 . . . no
H36A C36 H36B 108.00 . . . no
C35A C36 H36B 110.00 . . . no
C37 C36 H36D 112.00 . . . no
C37 C36 H36C 112.00 . . . no
C37 C36 H36A 110.00 . . . no
C37 C36 H36B 110.00 . . . no
C35B C36 H36D 112.00 . . . no
C35B C36 H36C 112.00 . . . no
C35A C36 H36A 110.00 . . . no
H36C C36 H36D 110.00 . . . no
C38 C37 H37B 111.00 . . . no
C36 C37 H37B 111.00 . . . no
C36 C37 H37A 111.00 . . . no
C38 C37 H37A 111.00 . . . no
H37A C37 H37B 109.00 . . . no
O5 C38 H38A 111.00 . . . no
C37 C38 H38B 111.00 . . . no
H38A C38 H38B 109.00 . . . no
C37 C38 H38A 111.00 . . . no
O5 C38 H38B 111.00 . . . no
C40 C39 H39A 110.00 . . . no
H39A C39 H39B 108.00 . . . no
C40 C39 H39B 110.00 . . . no
O6 C39 H39A 110.00 . . . no
O6 C39 H39B 110.00 . . . no
C41 C40 H40B 111.00 . . . no
C39 C40 H40B 111.00 . . . no
C41 C40 H40A 111.00 . . . no
C39 C40 H40A 111.00 . . . no
H40A C40 H40B 109.00 . . . no
C42 C41 H41B 111.00 . . . no
C42 C41 H41A 111.00 . . . no
H41A C41 H41B 109.00 . . . no
C40 C41 H41A 111.00 . . . no
C40 C41 H41B 111.00 . . . no
H42A C42 H42B 109.00 . . . no
O6 C42 H42A 110.00 . . . no
O6 C42 H42B 110.00 . . . no
C41 C42 H42B 110.00 . . . no
C41 C42 H42A 111.00 . . . no
C44 C43 H43A 111.00 . . . no
H43A C43 H43B 109.00 . . . no
O7 C43 H43B 110.00 . . . no
O7 C43 H43A 111.00 . . . no
C44 C43 H43B 111.00 . . . no
C45 C44 H44A 111.00 . . . no
C43 C44 H44B 111.00 . . . no
H44A C44 H44B 109.00 . . . no
C43 C44 H44A 111.00 . . . no
C45 C44 H44B 111.00 . . . no
C46 C45 H45A 111.00 . . . no
C44 C45 H45B 111.00 . . . no
C46 C45 H45B 111.00 . . . no
H45A C45 H45B 109.00 . . . no
C44 C45 H45A 111.00 . . . no
C45 C46 H46A 111.00 . . . no
O7 C46 H46B 111.00 . . . no
O7 C46 H46A 111.00 . . . no
H46A C46 H46B 109.00 . . . no
C45 C46 H46B 111.00 . . . no
O8 C47 C48 47.6(12) . . . yes
C48 C47 C48 86.4(10) . . 14_655 no
O8 C48 C47 129.5(16) . . 14_655 yes
O8 C48 C47 38.9(10) . . . yes
C47 C48 C47 93.0(10) . . 14_655 no
H47A C47 H47B 105.00 . . . no
O8 C47 H47A 104.00 . . . no
C48 C47 H47B 115.00 . . . no
C48 C47 H47A 104.00 14_655 . . no
C48 C47 H47B 104.00 14_655 . . no
O8 C47 H47B 104.00 . . . no
C48 C47 H47A 134.00 . . . no
C47 C48 H48B 105.00 14_655 . . no
O8 C48 H48A 105.00 . . . no
H48A C48 H48B 106.00 . . . no
C47 C48 H48A 105.00 14_655 . . no
O8 C48 H48B 105.00 . . . no
C47 C48 H48A 108.00 . . . no
C47 C48 H48B 136.00 . . . no
N1 Li1 N4 114.7(3) . . . yes
O2 Li1 N4 107.2(3) . . . yes
O2 Li1 N1 105.8(3) . . . yes
O1 Li1 O2 107.0(3) . . . yes
O1 Li1 N1 109.4(3) . . . yes
O1 Li1 N4 112.2(3) . . . yes
O3 Li2 N8 111.3(3) . . . yes
O3 Li2 N5 102.8(3) . . . yes
N2 Li2 N5 110.7(3) . . . yes
N2 Li2 N8 108.0(3) . . . yes
N5 Li2 N8 109.9(3) . . . yes
O3 Li2 N2 113.9(3) . . . yes
O4 Li3 O5 105.6(3) . . . yes
O4 Li3 N6 109.5(3) . . . yes
O5 Li3 N6 112.1(3) . . . yes
O5 Li3 N9 107.8(3) . . . yes
O4 Li3 N9 106.6(3) . . . yes
N6 Li3 N9 114.8(3) . . . yes
O6 Li4 N3 112.5(3) . . . yes
O6 Li4 N7 107.8(3) . . . yes
O6 Li4 O7 103.0(3) . . . yes
O7 Li4 N7 111.8(3) . . . yes
N3 Li4 N7 110.4(3) . . . yes
O7 Li4 N3 111.3(3) . . . yes

loop_
_geom_bond_atom_site_label_1
_geom_bond_atom_site_label_2
_geom_bond_distance
_geom_bond_site_symmetry_1
_geom_bond_site_symmetry_2
_geom_bond_publ_flag
I1 Sn1 3.1874(3) . . yes
I2A I2B 0.7325(13) . . yes
I2A Sn1 2.8805(9) . . yes
I2B Sn1 2.8775(10) . . yes
O1 C22 1.429(6) . . yes
O1 Li1 1.937(7) . . yes
O1 C19 1.422(6) . . yes
O2 C26A 1.37(2) . . yes
O2 C23B 1.457(9) . . yes
O2 C26B 1.505(9) . . yes
O2 Li1 1.947(7) . . yes
O2 C23A 1.35(2) . . yes
O3 C30 1.428(6) . . yes
O3 Li2 1.964(6) . . yes
O3 C27 1.444(5) . . yes
O4 C31 1.436(5) . . yes
O4 C34 1.421(6) . . yes
O4 Li3 1.937(7) . . yes
O5 C38 1.449(7) . . yes
O5 Li3 1.939(7) . . yes
O5 C35A 1.491(19) . . yes
O5 C35B 1.390(13) . . yes
O6 Li4 1.936(7) . . yes
O6 C39 1.419(6) . . yes
O6 C42 1.432(6) . . yes
O7 Li4 1.996(7) . . yes
O7 C46 1.450(6) . . yes
O7 C43 1.454(5) . . yes
O8 C48 1.30(2) . . yes
O8 C47 1.10(2) . . yes
N1 N2 1.325(4) . . yes
N1 C1 1.366(5) . . yes
N1 Li1 2.030(7) . . yes
N2 N3 1.336(4) . . yes
N2 Li2 2.021(6) . . yes
N3 Li4 2.015(7) . . yes
N3 C2 1.361(4) . . yes
N4 N5 1.340(4) . . yes
N4 C7 1.370(5) . . yes
N4 Li1 2.032(7) . . yes
N5 Li2 2.022(6) . . yes
N5 N6 1.331(4) . . yes
N6 Li3 2.049(7) . . yes
N6 C8 1.367(5) . . yes
N7 C13 1.353(5) . . yes
N7 N8 1.335(4) . . yes
N7 Li4 2.033(7) . . yes
N8 Li2 1.996(7) . . yes
N8 N9 1.338(4) . . yes
N9 C14 1.363(4) . . yes
N9 Li3 2.042(6) . . yes
C1 C6 1.402(6) . . no
C1 C2 1.396(5) . . no
C2 C3 1.409(5) . . no
C3 C4 1.360(6) . . no
C4 C5 1.418(7) . . no
C5 C6 1.376(7) . . no
C7 C8 1.395(5) . . no
C7 C12 1.409(6) . . no
C8 C9 1.407(6) . . no
C9 C10 1.367(8) . . no
C10 C11 1.398(8) . . no
C11 C12 1.373(7) . . no
C13 C14 1.392(5) . . no
C13 C18 1.415(6) . . no
C14 C15 1.415(5) . . no
C15 C16 1.369(5) . . no
C16 C17 1.416(6) . . no
C17 C18 1.376(6) . . no
C19 C20 1.531(9) . . no
C20 C21 1.432(11) . . no
C21 C22 1.502(11) . . no
C23A C24A 1.46(4) . . no
C23B C24B 1.56(2) . . no
C24A C25A 1.55(4) . . no
C24B C25B 1.49(2) . . no
C25A C26A 1.71(4) . . no
C25B C26B 1.478(17) . . no
C27 C28 1.488(8) . . no
C28 C29 1.492(10) . . no
C29 C30 1.499(8) . . no
C31 C32 1.507(7) . . no
C32 C33 1.507(8) . . no
C33 C34 1.500(8) . . no
C35A C36 1.59(2) . . no
C35B C36 1.428(11) . . no
C36 C37 1.439(14) . . no
C37 C38 1.525(13) . . no
C39 C40 1.454(8) . . no
C40 C41 1.530(9) . . no
C41 C42 1.498(8) . . no
C43 C44 1.505(7) . . no
C44 C45 1.486(9) . . no
C45 C46 1.511(9) . . no
C3 H3 0.9300 . . no
C4 H4 0.9300 . . no
C5 H5 0.9300 . . no
C6 H6 0.9300 . . no
C9 H9 0.9300 . . no
C10 H10 0.9300 . . no
C11 H11 0.9300 . . no
C12 H12 0.9300 . . no
C15 H15 0.9300 . . no
C16 H16 0.9300 . . no
C17 H17 0.9300 . . no
C18 H18 0.9300 . . no
C19 H19B 0.9700 . . no
C19 H19A 0.9700 . . no
C20 H20B 0.9700 . . no
C20 H20A 0.9700 . . no
C21 H21A 0.9700 . . no
C21 H21B 0.9700 . . no
C22 H22A 0.9700 . . no
C22 H22B 0.9700 . . no
C23A H23A 0.9700 . . no
C23A H23B 0.9700 . . no
C23B H23C 0.9700 . . no
C23B H23D 0.9700 . . no
C24A H24A 0.9700 . . no
C24A H24B 0.9700 . . no
C24B H24C 0.9700 . . no
C24B H24D 0.9700 . . no
C25A H25B 0.9700 . . no
C25A H25A 0.9700 . . no
C25B H25D 0.9700 . . no
C25B H25C 0.9700 . . no
C26A H26B 0.9700 . . no
C26A H26A 0.9700 . . no
C26B H26D 0.9700 . . no
C26B H26C 0.9700 . . no
C27 H27B 0.9700 . . no
C27 H27A 0.9700 . . no
C28 H28A 0.9700 . . no
C28 H28B 0.9700 . . no
C29 H29B 0.9700 . . no
C29 H29A 0.9700 . . no
C30 H30A 0.9700 . . no
C30 H30B 0.9700 . . no
C31 H31B 0.9700 . . no
C31 H31A 0.9700 . . no
C32 H32A 0.9700 . . no
C32 H32B 0.9700 . . no
C33 H33A 0.9700 . . no
C33 H33B 0.9700 . . no
C34 H34A 0.9700 . . no
C34 H34B 0.9700 . . no
C35A H35B 0.9700 . . no
C35A H35A 0.9700 . . no
C35B H35D 0.9700 . . no
C35B H35C 0.9700 . . no
C36 H36C 0.9700 . . no
C36 H36D 0.9700 . . no
C36 H36A 0.9700 . . no
C36 H36B 0.9700 . . no
C37 H37A 0.9700 . . no
C37 H37B 0.9700 . . no
C38 H38B 0.9700 . . no
C38 H38A 0.9700 . . no
C39 H39A 0.9700 . . no
C39 H39B 0.9700 . . no
C40 H40A 0.9700 . . no
C40 H40B 0.9700 . . no
C41 H41B 0.9700 . . no
C41 H41A 0.9700 . . no
C42 H42B 0.9700 . . no
C42 H42A 0.9700 . . no
C43 H43B 0.9700 . . no
C43 H43A 0.9700 . . no
C44 H44A 0.9700 . . no
C44 H44B 0.9700 . . no
C45 H45A 0.9700 . . no
C45 H45B 0.9700 . . no
C46 H46B 0.9700 . . no
C46 H46A 0.9700 . . no
C47 C48 1.75(2) . . no
C47 C48 1.388(16) . 14_655 no
C47 H47B 0.9700 . . no
C47 H47A 0.9700 . . no
C48 H48A 0.9700 . . no
C48 H48B 0.9700 . . no

loop_
_geom_contact_atom_site_label_1
_geom_contact_atom_site_label_2
_geom_contact_distance
_geom_contact_site_symmetry_1
_geom_contact_site_symmetry_2
_geom_contact_publ_flag
I2A C21 3.764(9) . 8_454 no
I1 H23D 3.3700 . 8_454 no
I1 H23A 3.3100 . 8_454 no
I1 H31B 3.2900 . 9_455 no
I2A H40A 3.2700 . 14_555 no
I2A H21A 2.8200 . 8_454 no
I2A H20B 3.0100 . 11_554 no
I2B H34A 3.2400 . 9_455 no
O1 N1 3.237(4) . . no
O1 O2 3.124(5) . . no
O2 N1 3.172(5) . . no
O2 N4 3.204(5) . . no
O2 O1 3.124(5) . . no
O3 N8 3.270(4) . . no
O3 C44 3.355(6) . . no
O3 N5 3.116(4) . . no
O4 N6 3.255(4) . . no
O4 O5 3.088(5) . . no
O4 C35A 3.331(16) . . no
O4 N9 3.189(4) . . no
O5 O4 3.088(5) . . no
O5 N9 3.216(5) . . no
O6 O7 3.076(4) . . no
O6 N7 3.207(4) . . no
O7 C39 3.381(6) . . no
O7 O6 3.076(4) . . no
O3 H44A 2.6200 . . no
O3 H45B 2.7400 . . no
O4 H30A 2.7800 . . no
O8 H40B 2.9000 . 6_655 no
O8 H36A 2.6500 . . no
N1 O1 3.237(4) . . no
N1 O2 3.172(5) . . no
N2 N8 3.250(4) . . no
N3 C43 3.388(6) . . no
N4 O2 3.204(5) . . no
N5 O3 3.116(4) . . no
N5 N8 3.290(4) . . no
N6 O4 3.255(4) . . no
N7 O6 3.207(4) . . no
N7 C46 3.408(7) . . no
N8 O3 3.270(4) . . no
N8 N5 3.290(4) . . no
N8 N2 3.250(4) . . no
N9 O4 3.189(4) . . no
N9 O5 3.216(5) . . no
N2 H16 2.8100 . 6_655 no
N3 H43B 2.8400 . . no
N3 H16 2.6800 . 6_655 no
N5 H17 2.7700 . 6_655 no
N6 H17 2.8900 . 6_655 no
N7 H46A 2.8800 . . no
C8 C43 3.594(6) . 16_555 no
C9 C43 3.591(6) . 16_555 no
C9 C44 3.485(7) . 16_555 no
C10 C44 3.482(8) . 16_555 no
C21 I2A 3.764(9) . 16_555 no
C35A I2B 3.23(2) . 9_554 no
C37 C46 3.575(11) . 6_655 no
C43 C9 3.591(6) . 8_454 no
C43 C8 3.594(6) . 8_454 no
C44 C9 3.485(7) . 8_454 no
C44 C10 3.482(8) . 8_454 no
C44 O3 3.355(6) . . no
C46 C37 3.575(11) . 6_654 no
C1 H11 3.0100 . 8_454 no
C5 H37A 2.9700 . 6_655 no
C9 H44B 2.8700 . 16_555 no
C9 H35D 3.0100 . . no
C10 H40B 3.0400 . 6_655 no
C11 H43B 2.9900 . 16_555 no
C12 H43B 3.0100 . 16_555 no
C15 H38B 2.9100 . . no
C16 H26B 2.9200 . 6_654 no
C16 H26D 2.9500 . 6_654 no
C17 H38A 3.0200 . 6_654 no
C17 H26B 3.0100 . 6_654 no
C18 H38A 2.9600 . 6_654 no
C20 H39A 3.0800 . 16_555 no
C22 H33A 3.0100 . 8_455 no
C23A H45A 3.0300 . 1_556 no
C24A H34B 3.0400 . 1_556 no
C24B H34B 3.0000 . 1_556 no
C25A H42A 3.1000 . 6_655 no
C27 H44A 2.9600 . . no
C28 H20A 3.1000 . . no
C30 H45B 3.0000 . . no
C32 H6 3.0100 . 16_554 no
C35B H9 3.0500 . . no
C36 H48B 3.1000 . . no
C38 H26A 3.0800 . 6_654 no
C41 H25A 3.0500 . 6_654 no
C42 H25A 3.0800 . 6_654 no
C44 H31A 3.0500 . 8_454 no
C45 H23B 2.9100 . 1_554 no
C46 H37B 3.0900 . 6_654 no
C48 H36A 2.9200 . . no
C48 H28A 3.0900 . 3_655 no
C48 H36C 2.9500 . . no
Li1 H27B 3.1600 . . no
Li2 H44A 3.1900 . . no
Li3 H30A 3.1800 . . no
H4 H19A 2.5900 . 8_454 no
H6 C32 3.0100 . 8_455 no
H9 H35D 2.2800 . . no
H9 C35B 3.0500 . . no
H10 H21B 2.3300 . 16_555 no
H11 C1 3.0100 . 16_555 no
H12 H23C 2.3500 . . no
H15 H38B 2.5500 . . no
H16 N3 2.6800 . 6_654 no
H16 N2 2.8100 . 6_654 no
H17 N5 2.7700 . 6_654 no
H17 N6 2.8900 . 6_654 no
H19A H4 2.5900 . 16_555 no
H20A C28 3.1000 . . no
H20A H48A 2.5000 . 7_644 no
H20B I2A 3.0100 . 15_545 no
H21A I2A 2.8200 . 16_555 no
H21B H10 2.3300 . 8_454 no
H22B H32A 2.5300 . 8_455 no
H23A I1 3.3100 . 16_555 no
H23B H26A 1.9600 . . no
H23B C45 2.9100 . 1_556 no
H23B H45A 2.3700 . 1_556 no
H23C H12 2.3500 . . no
H23D H45A 2.5600 . 1_556 no
H23D I1 3.3700 . 16_555 no
H24B H30B 2.5000 . 1_556 no
H24C H45B 2.5400 . 1_556 no
H24D H26C 2.5600 . . no
H24D H34B 2.3600 . 1_556 no
H25A H42A 2.3900 . 6_655 no
H25A H41A 2.6000 . 6_655 no
H25A C41 3.0500 . 6_655 no
H25A C42 3.0800 . 6_655 no
H25C H46A 2.5900 . 1_556 no
H25C H38A 2.5700 . 6_655 no
H26A C38 3.0800 . 6_655 no
H26A H23B 1.9600 . . no
H26B C16 2.9200 . 6_655 no
H26B C17 3.0100 . 6_655 no
H26C H24D 2.5600 . . no
H26D C16 2.9500 . 6_655 no
H27B Li1 3.1600 . . no
H28A H48B 2.4800 . 7_644 no
H28A C48 3.0900 . 7_644 no
H28B H43A 2.5700 . 16_555 no
H29B H32B 2.5400 . . no
H30A Li3 3.1800 . . no
H30A O4 2.7800 . . no
H30B H24B 2.5000 . 1_554 no
H30B H45B 2.4800 . . no
H31A C44 3.0500 . 16_555 no
H31A H43A 2.5800 . 16_555 no
H31A H44B 2.3800 . 16_555 no
H31B I1 3.2900 . 9_554 no
H31B H35B 2.5000 . . no
H32A H22B 2.5300 . 16_554 no
H32B H29B 2.5400 . . no
H33A C22 3.0100 . 16_554 no
H34A I2B 3.2400 . 9_554 no
H34B H24D 2.3600 . 1_554 no
H34B C24A 3.0400 . 1_554 no
H34B C24B 3.0000 . 1_554 no
H35A H38B 2.5400 . . no
H35A I2B 2.5600 . 9_554 no
H35A I2A 3.2900 . 9_554 no
H35B H31B 2.5000 . . no
H35B I2B 3.0800 . 9_554 no
H35D H37B 2.5900 . . no
H35D C9 3.0100 . . no
H35D H9 2.2800 . . no
H36A C48 2.9200 . . no
H36A H48B 2.2800 . . no
H36A O8 2.6500 . . no
H36C C48 2.9500 . . no
H36C H48B 2.1800 . . no
H37A C5 2.9700 . 6_654 no
H37A H46B 2.5400 . 6_655 no
H37B H39B 2.4700 . 6_655 no
H37B H35D 2.5900 . . no
H37B C46 3.0900 . 6_655 no
H38A C18 2.9600 . 6_655 no
H38A H25C 2.5700 . 6_654 no
H38A C17 3.0200 . 6_655 no
H38B C15 2.9100 . . no
H38B H15 2.5500 . . no
H38B H35A 2.5400 . . no
H39A C20 3.0800 . 8_454 no
H39B H37B 2.4700 . 6_654 no
H40A I2A 3.2700 . 14_555 no
H40B O8 2.9000 . 6_654 no
H40B C10 3.0400 . 6_654 no
H41A H25A 2.6000 . 6_654 no
H42A H25A 2.3900 . 6_654 no
H42A C25A 3.1000 . 6_654 no
H43A H28B 2.5700 . 8_454 no
H43A H46B 2.5700 . . no
H43A H31A 2.5800 . 8_454 no
H43B C12 3.0100 . 8_454 no
H43B C11 2.9900 . 8_454 no
H43B N3 2.8400 . . no
H44A O3 2.6200 . . no
H44A C27 2.9600 . . no
H44A Li2 3.1900 . . no
H44B C9 2.8700 . 8_454 no
H44B H31A 2.3800 . 8_454 no
H45A H23D 2.5600 . 1_554 no
H45A C23A 3.0300 . 1_554 no
H45A H23B 2.3700 . 1_554 no
H45B O3 2.7400 . . no
H45B H30B 2.4800 . . no
H45B C30 3.0000 . . no
H45B H24C 2.5400 . 1_554 no
H46A H25C 2.5900 . 1_554 no
H46A N7 2.8800 . . no
H46B H43A 2.5700 . . no
H46B H37A 2.5400 . 6_654 no
H48A H20A 2.5000 . 3_655 no
H48B C36 3.1000 . . no
H48B H36A 2.2800 . . no
H48B H28A 2.4800 . 3_655 no
H48B H36C 2.1800 . . no

loop_
_geom_hbond_atom_site_label_D
_geom_hbond_atom_site_label_H
_geom_hbond_atom_site_label_A
_geom_hbond_distance_DH
_geom_hbond_distance_HA
_geom_hbond_distance_DA
_geom_hbond_angle_DHA
_geom_hbond_site_symmetry_A
_geom_hbond_publ_flag
C20 H20B I2A 0.9700 3.0100 3.907(7) 154.00 15_545 yes
C21 H21A I2A 0.9700 2.8200 3.764(9) 164.00 16_555 yes

loop_
_geom_torsion_atom_site_label_1
_geom_torsion_atom_site_label_2
_geom_torsion_atom_site_label_3
_geom_torsion_atom_site_label_4
_geom_torsion
_geom_torsion_site_symmetry_1
_geom_torsion_site_symmetry_2
_geom_torsion_site_symmetry_3
_geom_torsion_site_symmetry_4
_geom_torsion_publ_flag
I2B I2A Sn1 I1 -67.40(9) . . . 14_555 no
I2B I2A Sn1 I2A -162.48(9) . . . 14_555 no
I2B I2A Sn1 I2B -166.86(9) . . . 14_555 no
I2B I2A Sn1 I1 102.35(9) . . . . no
I2A I2B Sn1 I1 -79.49(9) . . . . no
I2A I2B Sn1 I2A 17.45(9) . . . 14_555 no
I2A I2B Sn1 I2B 13.95(9) . . . 14_555 no
I2A I2B Sn1 I1 113.31(9) . . . 14_555 no
C22 O1 Li1 N4 -160.0(5) . . . . no
Li1 O1 C22 C21 137.8(5) . . . . no
C19 O1 Li1 N1 141.4(5) . . . . no
C19 O1 Li1 O2 -104.4(6) . . . . no
C22 O1 Li1 O2 82.6(5) . . . . no
C19 O1 C22 C21 -36.7(7) . . . . no
C19 O1 Li1 N4 12.9(7) . . . . no
C22 O1 Li1 N1 -31.5(6) . . . . no
Li1 O1 C19 C20 -137.4(5) . . . . no
C22 O1 C19 C20 36.5(6) . . . . no
Li1 O2 C26B C25B 180.0(8) . . . . no
C26B O2 Li1 O1 172.9(7) . . . . no
C23B O2 Li1 O1 30.2(7) . . . . no
C23B O2 Li1 N1 146.8(6) . . . . no
C26B O2 Li1 N1 -70.6(7) . . . . no
C23B O2 C26B C25B -32.3(12) . . . . no
C26B O2 Li1 N4 52.3(8) . . . . no
C26B O2 C23B C24B 7.4(12) . . . . no
Li1 O2 C23B C24B 152.6(9) . . . . no
C23B O2 Li1 N4 -90.4(6) . . . . no
C27 O3 C30 C29 -13.7(5) . . . . no
C27 O3 Li2 N5 69.0(4) . . . . no
C30 O3 Li2 N8 46.0(5) . . . . no
Li2 O3 C27 C28 -117.5(5) . . . . no
C27 O3 Li2 N8 -173.3(3) . . . . no
C30 O3 C27 C28 28.3(6) . . . . no
C27 O3 Li2 N2 -50.9(4) . . . . no
C30 O3 Li2 N2 168.4(3) . . . . no
Li2 O3 C30 C29 130.6(4) . . . . no
C30 O3 Li2 N5 -71.7(4) . . . . no
C31 O4 Li3 N6 -38.9(5) . . . . no
C34 O4 C31 C32 -29.4(5) . . . . no
Li3 O4 C31 C32 161.3(3) . . . . no
C34 O4 Li3 N9 28.9(5) . . . . no
C31 O4 Li3 N9 -163.6(3) . . . . no
C34 O4 Li3 O5 -85.5(4) . . . . no
C31 O4 C34 C33 15.4(5) . . . . no
C34 O4 Li3 N6 153.6(3) . . . . no
C31 O4 Li3 O5 82.0(4) . . . . no
Li3 O4 C34 C33 -175.3(4) . . . . no
C38 O5 Li3 O4 138.6(6) . . . . no
Li3 O5 C35B C36 174.5(8) . . . . no
C35B O5 Li3 N9 -167.3(11) . . . . no
C35B O5 Li3 O4 -53.7(11) . . . . no
C35B O5 C38 C37 -8.7(11) . . . . no
Li3 O5 C38 C37 160.9(6) . . . . no
C38 O5 Li3 N6 -102.2(6) . . . . no
C38 O5 C35B C36 -15.9(16) . . . . no
C35B O5 Li3 N6 65.5(11) . . . . no
C38 O5 Li3 N9 25.1(7) . . . . no
Li4 O6 C39 C40 -172.2(5) . . . . no
C42 O6 Li4 N3 64.5(5) . . . . no
C42 O6 Li4 N7 -57.4(5) . . . . no
C39 O6 Li4 N7 123.2(5) . . . . no
C42 O6 C39 C40 8.3(7) . . . . no
C42 O6 Li4 O7 -175.6(4) . . . . no
C39 O6 C42 C41 -23.2(6) . . . . no
C39 O6 Li4 O7 4.9(6) . . . . no
Li4 O6 C42 C41 157.3(4) . . . . no
C39 O6 Li4 N3 -114.9(5) . . . . no
Li4 O7 C43 C44 -83.2(4) . . . . no
C46 O7 Li4 N7 -0.7(5) . . . . no
C43 O7 Li4 N3 -7.0(4) . . . . no
Li4 O7 C46 C45 85.0(5) . . . . no
C46 O7 Li4 N3 -124.6(4) . . . . no
C43 O7 Li4 O6 -127.7(3) . . . . no
C43 O7 Li4 N7 116.9(4) . . . . no
C43 O7 C46 C45 -39.7(5) . . . . no
C46 O7 C43 C44 41.6(5) . . . . no
C46 O7 Li4 O6 114.8(4) . . . . no
C48 O8 C47 C48 -13(4) . . . 14_655 no
C47 O8 C48 C47 24(4) . . . 14_655 no
N2 N1 C1 C6 178.8(4) . . . . no
Li1 N1 C1 C2 164.8(3) . . . . no
C1 N1 Li1 O2 -32.3(5) . . . . no
C1 N1 Li1 O1 82.7(5) . . . . no
N2 N1 Li1 O2 131.4(3) . . . . no
Li1 N1 N2 N3 -166.7(3) . . . . no
C1 N1 N2 Li2 171.7(3) . . . . no
N2 N1 Li1 O1 -113.7(4) . . . . no
Li1 N1 N2 Li2 4.5(5) . . . . no
N2 N1 C1 C2 -0.6(4) . . . . no
N2 N1 Li1 N4 13.4(5) . . . . no
C1 N1 N2 N3 0.5(4) . . . . no
C1 N1 Li1 N4 -150.2(3) . . . . no
Li1 N1 C1 C6 -15.8(7) . . . . no
N1 N2 N3 C2 -0.2(4) . . . . no
N3 N2 Li2 O3 -101.9(4) . . . . no
N1 N2 Li2 N5 -27.4(4) . . . . no
N3 N2 Li2 N8 22.4(4) . . . . no
Li2 N2 N3 C2 -171.2(3) . . . . no
N1 N2 N3 Li4 176.4(3) . . . . no
N1 N2 Li2 O3 88.0(4) . . . . no
Li2 N2 N3 Li4 5.4(4) . . . . no
N1 N2 Li2 N8 -147.8(3) . . . . no
N3 N2 Li2 N5 142.8(3) . . . . no
N2 N3 Li4 N7 -27.8(4) . . . . no
N2 N3 C2 C1 -0.2(3) . . . . no
C2 N3 Li4 O7 -87.5(4) . . . . no
N2 N3 Li4 O7 96.8(4) . . . . no
N2 N3 Li4 O6 -148.3(3) . . . . no
N2 N3 C2 C3 -179.8(3) . . . . no
Li4 N3 C2 C1 -176.3(3) . . . . no
Li4 N3 C2 C3 4.2(6) . . . . no
C2 N3 Li4 O6 27.4(5) . . . . no
C2 N3 Li4 N7 147.8(3) . . . . no
Li1 N4 N5 N6 164.4(3) . . . . no
Li1 N4 C7 C12 19.2(7) . . . . no
C7 N4 Li1 O2 39.9(5) . . . . no
C7 N4 Li1 N1 157.0(3) . . . . no
C7 N4 Li1 O1 -77.4(5) . . . . no
N5 N4 C7 C8 0.2(4) . . . . no
N5 N4 C7 C12 -178.7(4) . . . . no
C7 N4 N5 Li2 172.9(3) . . . . no
N5 N4 Li1 N1 -3.2(5) . . . . no
N5 N4 Li1 O1 122.4(3) . . . . no
N5 N4 Li1 O2 -120.3(3) . . . . no
C7 N4 N5 N6 -0.5(4) . . . . no
Li1 N4 N5 Li2 -22.2(4) . . . . no
Li1 N4 C7 C8 -161.9(4) . . . . no
N4 N5 N6 Li3 -177.1(3) . . . . no
Li2 N5 N6 C8 -172.6(3) . . . . no
N4 N5 Li2 O3 -84.1(4) . . . . no
N6 N5 Li2 N8 -30.2(4) . . . . no
N6 N5 Li2 N2 -149.5(3) . . . . no
N4 N5 N6 C8 0.5(4) . . . . no
N4 N5 Li2 N8 157.3(3) . . . . no
N4 N5 Li2 N2 38.0(4) . . . . no
Li2 N5 N6 Li3 9.9(4) . . . . no
N6 N5 Li2 O3 88.4(4) . . . . no
Li3 N6 C8 C9 -4.4(7) . . . . no
N5 N6 C8 C9 178.6(4) . . . . no
N5 N6 Li3 O5 133.2(3) . . . . no
C8 N6 Li3 O5 -43.4(5) . . . . no
N5 N6 Li3 N9 9.8(4) . . . . no
C8 N6 Li3 N9 -166.8(3) . . . . no
Li3 N6 C8 C7 176.6(3) . . . . no
C8 N6 Li3 O4 73.5(5) . . . . no
N5 N6 C8 C7 -0.4(4) . . . . no
N5 N6 Li3 O4 -109.9(3) . . . . no
N8 N7 Li4 N3 19.8(4) . . . . no
C13 N7 N8 Li2 -172.9(3) . . . . no
C13 N7 N8 N9 1.2(4) . . . . no
N8 N7 C13 C14 -0.3(4) . . . . no
Li4 N7 C13 C14 177.0(4) . . . . no
N8 N7 Li4 O7 -104.6(4) . . . . no
C13 N7 Li4 O6 -34.0(6) . . . . no
Li4 N7 N8 Li2 9.4(5) . . . . no
Li4 N7 C13 C18 -3.3(7) . . . . no
C13 N7 Li4 O7 78.4(5) . . . . no
N8 N7 Li4 O6 142.9(3) . . . . no
Li4 N7 N8 N9 -176.5(3) . . . . no
N8 N7 C13 C18 179.4(4) . . . . no
C13 N7 Li4 N3 -157.2(4) . . . . no
Li2 N8 N9 Li3 -17.8(4) . . . . no
Li2 N8 N9 C14 172.6(3) . . . . no
N9 N8 Li2 N2 155.4(3) . . . . no
N9 N8 Li2 N5 34.5(4) . . . . no
N7 N8 Li2 N5 -152.0(3) . . . . no
N7 N8 N9 C14 -1.6(4) . . . . no
N7 N8 Li2 N2 -31.1(5) . . . . no
N9 N8 Li2 O3 -78.7(4) . . . . no
N7 N8 N9 Li3 168.0(3) . . . . no
N7 N8 Li2 O3 94.8(4) . . . . no
N8 N9 Li3 O5 -131.2(3) . . . . no
N8 N9 C14 C15 -178.2(4) . . . . no
N8 N9 C14 C13 1.4(4) . . . . no
C14 N9 Li3 N6 160.9(3) . . . . no
Li3 N9 C14 C13 -166.3(3) . . . . no
N8 N9 Li3 N6 -5.5(4) . . . . no
C14 N9 Li3 O5 35.2(5) . . . . no
Li3 N9 C14 C15 14.1(6) . . . . no
C14 N9 Li3 O4 -77.8(4) . . . . no
N8 N9 Li3 O4 115.9(3) . . . . no
C2 C1 C6 C5 0.5(6) . . . . no
C6 C1 C2 C3 0.7(5) . . . . no
N1 C1 C2 C3 -179.9(3) . . . . no
N1 C1 C6 C5 -178.8(4) . . . . no
N1 C1 C2 N3 0.5(4) . . . . no
C6 C1 C2 N3 -179.0(4) . . . . no
C1 C2 C3 C4 -0.9(5) . . . . no
N3 C2 C3 C4 178.6(4) . . . . no
C2 C3 C4 C5 0.0(7) . . . . no
C3 C4 C5 C6 1.2(8) . . . . no
C4 C5 C6 C1 -1.4(8) . . . . no
N4 C7 C12 C11 177.9(4) . . . . no
C8 C7 C12 C11 -0.9(6) . . . . no
N4 C7 C8 C9 -179.0(4) . . . . no
N4 C7 C8 N6 0.1(4) . . . . no
C12 C7 C8 N6 179.1(3) . . . . no
C12 C7 C8 C9 0.0(6) . . . . no
C7 C8 C9 C10 0.4(6) . . . . no
N6 C8 C9 C10 -178.5(4) . . . . no
C8 C9 C10 C11 0.0(8) . . . . no
C9 C10 C11 C12 -1.0(9) . . . . no
C10 C11 C12 C7 1.4(7) . . . . no
C14 C13 C18 C17 0.8(6) . . . . no
C18 C13 C14 C15 -0.8(6) . . . . no
C18 C13 C14 N9 179.6(3) . . . . no
N7 C13 C18 C17 -178.9(4) . . . . no
N7 C13 C14 N9 -0.6(4) . . . . no
N7 C13 C14 C15 179.0(3) . . . . no
C13 C14 C15 C16 -0.4(5) . . . . no
N9 C14 C15 C16 179.1(4) . . . . no
C14 C15 C16 C17 1.5(6) . . . . no
C15 C16 C17 C18 -1.5(7) . . . . no
C16 C17 C18 C13 0.3(7) . . . . no
O1 C19 C20 C21 -22.4(7) . . . . no
C19 C20 C21 C22 0.4(8) . . . . no
C20 C21 C22 O1 21.7(8) . . . . no
O2 C23B C24B C25B 19.9(15) . . . . no
C23B C24B C25B C26B -38.8(15) . . . . no
C24B C25B C26B O2 41.9(14) . . . . no
O3 C27 C28 C29 -31.4(6) . . . . no
C27 C28 C29 C30 22.9(6) . . . . no
C28 C29 C30 O3 -6.2(6) . . . . no
O4 C31 C32 C33 31.1(5) . . . . no
C31 C32 C33 C34 -21.5(5) . . . . no
C32 C33 C34 O4 4.7(6) . . . . no
O5 C35B C36 C37 34.4(16) . . . . no
C35B C36 C37 C38 -38.1(12) . . . . no
C36 C37 C38 O5 29.8(9) . . . . no
O6 C39 C40 C41 9.6(8) . . . . no
C39 C40 C41 C42 -22.7(8) . . . . no
C40 C41 C42 O6 28.0(7) . . . . no
O7 C43 C44 C45 -26.7(5) . . . . no
C43 C44 C45 C46 1.7(6) . . . . no
C44 C45 C46 O7 23.6(6) . . . . no
C48 C47 C48 C47 8.7(16) 14_655 . . 14_655 no
O8 C47 C48 O8 -12(5) . . 14_655 14_655 no
C48 C47 C48 O8 170(3) 14_655 . . . no
C48 C47 C48 O8 -22(3) . . 14_655 14_655 no
C48 C47 C48 C47 -6.9(13) . . 14_655 14_655 no
O8 C47 C48 C47 3(4) . . 14_655 14_655 no
O8 C47 C48 C47 -162(3) . . . 14_655 no
